data_7124427
loop_
_publ_author_name
'Kawakami, Ryosuke'
'Kuriyama, Shogo'
'Tanaka, Hiromasa'
'Arashiba, Kazuya'
'Konomi, Asuka'
'Nakajima, Kazunari'
'Yoshizawa, Kazunari'
'Nishibayashi, Yoshiaki'

_publ_section_title
;
 Catalytic reduction of dinitrogen into tris(trimethylsilyl)amine using
 rhodium complexes with pyrrole-based PNP-type pincer ligand
;
_journal_name_full 'Chemical Communications'
_journal_paper_doi 10.1039/C9CC06896A
_journal_year 2019
_chemical_formula_moiety 'C23 H42 N O P2 Rh'
_chemical_formula_sum 'C23 H42 N O P2 Rh'
_chemical_formula_weight 513.44
_space_group_crystal_system monoclinic
_space_group_IT_number 14
_space_group_name_Hall '-P 2ybc'
_space_group_name_H-M_alt 'P 1 21/c 1'
_atom_sites_solution_hydrogens geom
_atom_sites_solution_primary direct
_atom_sites_solution_secondary difmap
_audit_update_record
;
2019-08-29 deposited with the CCDC.	2019-11-01 downloaded from the CCDC.
;
_cell_angle_alpha 90.0000
_cell_angle_beta 118.510(8)
_cell_angle_gamma 90.0000
_cell_formula_units_Z 4
_cell_length_a 15.2192(4)
_cell_length_b 13.0419(4)
_cell_length_c 14.5491(5)
_cell_measurement_reflns_used 19430
_cell_measurement_temperature 173
_cell_measurement_theta_max 27.48
_cell_measurement_theta_min 2.18
_cell_volume 2537.6(2)
_computing_cell_refinement 'RAPID AUTO'
_computing_data_collection 'RAPID AUTO (Rigaku, ????)'
_computing_data_reduction 'RAPID AUTO'
_computing_molecular_graphics 'CrystalStructure 4.3'
_computing_publication_material 'CrystalStructure 4.3 (Rigaku, 2018)'
_computing_structure_refinement 'SHELXL Version 2016/6 (Sheldrick, 2008)'
_computing_structure_solution SIR97
_diffrn_ambient_temperature 173
_diffrn_detector_area_resol_mean 10.000
_diffrn_measured_fraction_theta_full 0.997
_diffrn_measured_fraction_theta_max 0.997
_diffrn_measurement_device_type 'Rigaku R-AXIS RAPID'
_diffrn_measurement_method \w
_diffrn_radiation_type 'Mo K\a'
_diffrn_radiation_wavelength 0.71075
_diffrn_reflns_av_R_equivalents 0.0533
_diffrn_reflns_av_unetI/netI 0.0523
_diffrn_reflns_Laue_measured_fraction_full 0.997
_diffrn_reflns_Laue_measured_fraction_max 0.997
_diffrn_reflns_limit_h_max 19
_diffrn_reflns_limit_h_min -18
_diffrn_reflns_limit_k_max 16
_diffrn_reflns_limit_k_min -14
_diffrn_reflns_limit_l_max 18
_diffrn_reflns_limit_l_min -18
_diffrn_reflns_number 23347
_diffrn_reflns_point_group_measured_fraction_full 0.997
_diffrn_reflns_point_group_measured_fraction_max 0.997
_diffrn_reflns_theta_full 25.242
_diffrn_reflns_theta_max 27.480
_diffrn_reflns_theta_min 2.232
_diffrn_standards_number 0
_exptl_absorpt_coefficient_mu 0.811
_exptl_absorpt_correction_T_max 0.930
_exptl_absorpt_correction_T_min 0.663
_exptl_absorpt_correction_type multi-scan
_exptl_absorpt_process_details 'ABSCOR (Rigaku, 1995)'
_exptl_crystal_colour pale_yellow
_exptl_crystal_density_diffrn 1.344
_exptl_crystal_density_method 'not measured'
_exptl_crystal_description block
_exptl_crystal_F_000 1080.00
_exptl_crystal_size_max 0.170
_exptl_crystal_size_mid 0.160
_exptl_crystal_size_min 0.090
_refine_diff_density_max 2.13
_refine_diff_density_min -0.87
_refine_ls_extinction_method none
_refine_ls_goodness_of_fit_ref 1.097
_refine_ls_hydrogen_treatment constr
_refine_ls_number_parameters 265
_refine_ls_number_reflns 5799
_refine_ls_number_restraints 0
_refine_ls_R_factor_all 0.0632
_refine_ls_R_factor_gt 0.0459
_refine_ls_shift/su_max 0.001
_refine_ls_structure_factor_coef Fsqd
_refine_ls_weighting_details 'w = 1/[\s^2^(Fo^2^)+(0.0507P)^2^+2.3195P] where P=(Fo^2^+2Fc^2^)/3'
_refine_ls_weighting_scheme calc
_refine_ls_wR_factor_gt 0.1035
_refine_ls_wR_factor_ref 0.1087
_reflns_Friedel_coverage 0.000
_reflns_number_gt 4770
_reflns_number_total 5799
_reflns_threshold_expression F^2^>2.0\s(F^2^)
_cod_data_source_file c9cc06896a2.cif
_cod_data_source_block 20180612
_cod_database_code 7124427

loop_
_space_group_symop_id
_space_group_symop_operation_xyz
1 +X,+Y,+Z
2 -X,1/2+Y,1/2-Z
3 -X,-Y,-Z
4 +X,-1/2-Y,-1/2+Z

loop_
_atom_site_label
_atom_site_type_symbol
_atom_site_fract_x
_atom_site_fract_y
_atom_site_fract_z
_atom_site_U_iso_or_equiv
_atom_site_adp_type
_atom_site_occupancy
_atom_site_site_symmetry_order
_atom_site_calc_flag
_atom_site_refinement_flags_posn
_atom_site_refinement_flags_adp
Rh1 Rh 0.73028(2) 0.12961(2) 0.98063(2) 0.02035(9) Uani 1 1 d . .
P1 P 0.75262(6) -0.04638(6) 1.00572(6) 0.02192(18) Uani 1 1 d . .
P2 P 0.76282(6) 0.30436(6) 0.99312(6) 0.02141(18) Uani 1 1 d . .
O1 O 0.5386(2) 0.1329(2) 0.7811(2) 0.0559(9) Uani 1 1 d . .
N1 N 0.8590(2) 0.13004(19) 1.1173(2) 0.0244(6) Uani 1 1 d . .
C1 C 0.9142(2) 0.0456(2) 1.1691(3) 0.0242(7) Uani 1 1 d . .
C2 C 1.0047(3) 0.0765(3) 1.2482(3) 0.0283(7) Uani 1 1 d . .
H2 H 1.056810 0.033297 1.295901 0.034 Uiso 1 1 calc R U
C3 C 1.0061(3) 0.1857(3) 1.2455(3) 0.0296(7) Uani 1 1 d . .
H3 H 1.059343 0.229217 1.290745 0.036 Uiso 1 1 calc R U
C4 C 0.9157(2) 0.2158(2) 1.1649(2) 0.0227(7) Uani 1 1 d . .
C5 C 0.8665(3) -0.0576(3) 1.1350(3) 0.0356(8) Uani 1 1 d . .
H5A H 0.848349 -0.084940 1.187190 0.043 Uiso 1 1 calc R U
H5B H 0.914283 -0.105750 1.129917 0.043 Uiso 1 1 calc R U
C6 C 0.8686(3) 0.3182(3) 1.1272(3) 0.0292(7) Uani 1 1 d . .
H6A H 0.918497 0.366780 1.126955 0.035 Uiso 1 1 calc R U
H6B H 0.844264 0.345537 1.174458 0.035 Uiso 1 1 calc R U
C7 C 0.6562(3) -0.1202(3) 1.0237(3) 0.0319(8) Uani 1 1 d . .
C8 C 0.6312(4) -0.0529(4) 1.0942(4) 0.0545(12) Uani 1 1 d . .
H8A H 0.692041 -0.040648 1.160454 0.065 Uiso 1 1 calc R U
H8B H 0.581560 -0.087701 1.107867 0.065 Uiso 1 1 calc R U
H8C H 0.604044 0.012718 1.059354 0.065 Uiso 1 1 calc R U
C9 C 0.5623(3) -0.1333(3) 0.9177(4) 0.0508(11) Uani 1 1 d . .
H9A H 0.506698 -0.156337 0.928608 0.061 Uiso 1 1 calc R U
H9B H 0.575091 -0.184348 0.876060 0.061 Uiso 1 1 calc R U
H9C H 0.545076 -0.067563 0.880525 0.061 Uiso 1 1 calc R U
C10 C 0.6901(3) -0.2250(3) 1.0747(4) 0.0451(10) Uani 1 1 d . .
H10A H 0.706803 -0.268542 1.030295 0.054 Uiso 1 1 calc R U
H10B H 0.636049 -0.257003 1.083070 0.054 Uiso 1 1 calc R U
H10C H 0.749108 -0.217033 1.143368 0.054 Uiso 1 1 calc R U
C11 C 0.7871(3) -0.1097(3) 0.9114(3) 0.0370(9) Uani 1 1 d . .
C12 C 0.7081(4) -0.0894(4) 0.7999(3) 0.0626(14) Uani 1 1 d . .
H12A H 0.645478 -0.122806 0.786726 0.075 Uiso 1 1 calc R U
H12B H 0.730383 -0.116810 0.751794 0.075 Uiso 1 1 calc R U
H12C H 0.697188 -0.015315 0.788981 0.075 Uiso 1 1 calc R U
C13 C 0.8066(3) -0.2257(3) 0.9279(3) 0.0439(10) Uani 1 1 d . .
H13A H 0.838623 -0.249584 0.887254 0.053 Uiso 1 1 calc R U
H13B H 0.742978 -0.261737 0.904696 0.053 Uiso 1 1 calc R U
H13C H 0.850556 -0.239569 1.002290 0.053 Uiso 1 1 calc R U
C14 C 0.8845(4) -0.0577(4) 0.9303(5) 0.0673(16) Uani 1 1 d . .
H14A H 0.875482 0.016841 0.926221 0.081 Uiso 1 1 calc R U
H14B H 0.902204 -0.080325 0.877039 0.081 Uiso 1 1 calc R U
H14C H 0.938115 -0.076437 0.999837 0.081 Uiso 1 1 calc R U
C15 C 0.8168(3) 0.3472(3) 0.9074(3) 0.0360(9) Uani 1 1 d . .
C16 C 0.8430(4) 0.4611(3) 0.9148(4) 0.0481(11) Uani 1 1 d . .
H16A H 0.886397 0.479606 0.988108 0.058 Uiso 1 1 calc R U
H16B H 0.781507 0.501910 0.886714 0.058 Uiso 1 1 calc R U
H16C H 0.877828 0.474897 0.874198 0.058 Uiso 1 1 calc R U
C17 C 0.9129(4) 0.2848(4) 0.9424(4) 0.0629(15) Uani 1 1 d . .
H17A H 0.937156 0.293143 0.891413 0.075 Uiso 1 1 calc R U
H17B H 0.899081 0.212216 0.947313 0.075 Uiso 1 1 calc R U
H17C H 0.963957 0.309225 1.011022 0.075 Uiso 1 1 calc R U
C18 C 0.7454(4) 0.3191(4) 0.7938(3) 0.0598(14) Uani 1 1 d . .
H18A H 0.683618 0.358963 0.769023 0.072 Uiso 1 1 calc R U
H18B H 0.729741 0.245784 0.789138 0.072 Uiso 1 1 calc R U
H18C H 0.776960 0.334535 0.750378 0.072 Uiso 1 1 calc R U
C19 C 0.6648(3) 0.3947(3) 0.9890(3) 0.0295(7) Uani 1 1 d . .
C20 C 0.5831(4) 0.4106(4) 0.8756(4) 0.0577(13) Uani 1 1 d . .
H20A H 0.528860 0.451825 0.874741 0.069 Uiso 1 1 calc R U
H20B H 0.556817 0.343908 0.843088 0.069 Uiso 1 1 calc R U
H20C H 0.611442 0.446350 0.836523 0.069 Uiso 1 1 calc R U
C21 C 0.6193(4) 0.3417(3) 1.0498(4) 0.0526(12) Uani 1 1 d . .
H21A H 0.566281 0.384961 1.049164 0.063 Uiso 1 1 calc R U
H21B H 0.671220 0.330694 1.122245 0.063 Uiso 1 1 calc R U
H21C H 0.591036 0.275553 1.017222 0.063 Uiso 1 1 calc R U
C22 C 0.7042(3) 0.4995(3) 1.0374(3) 0.0430(10) Uani 1 1 d . .
H22A H 0.649932 0.539308 1.038185 0.052 Uiso 1 1 calc R U
H22B H 0.729564 0.535806 0.995901 0.052 Uiso 1 1 calc R U
H22C H 0.758308 0.490779 1.109105 0.052 Uiso 1 1 calc R U
C23 C 0.6147(3) 0.1307(2) 0.8591(3) 0.0338(8) Uani 1 1 d . .

loop_
_atom_site_aniso_label
_atom_site_aniso_U_11
_atom_site_aniso_U_22
_atom_site_aniso_U_33
_atom_site_aniso_U_23
_atom_site_aniso_U_13
_atom_site_aniso_U_12
Rh1 0.02039(15) 0.01489(13) 0.02047(13) -0.00008(10) 0.00545(10) -0.00036(9)
P1 0.0222(5) 0.0151(4) 0.0254(4) -0.0015(3) 0.0089(4) -0.0011(3)
P2 0.0256(5) 0.0155(4) 0.0219(4) 0.0011(3) 0.0103(4) 0.0003(3)
O1 0.0402(18) 0.0445(18) 0.0439(17) -0.0011(14) -0.0115(13) -0.0025(13)
N1 0.0318(16) 0.0157(13) 0.0269(14) -0.0009(11) 0.0150(12) -0.0005(11)
C1 0.0242(18) 0.0195(16) 0.0249(16) 0.0018(12) 0.0085(14) 0.0019(12)
C2 0.0216(18) 0.0254(17) 0.0275(18) 0.0015(13) 0.0034(15) 0.0031(13)
C3 0.0251(19) 0.0253(17) 0.0304(19) -0.0040(13) 0.0067(15) -0.0042(13)
C4 0.0238(18) 0.0177(15) 0.0238(16) -0.0024(12) 0.0090(14) -0.0018(12)
C5 0.037(2) 0.0197(17) 0.036(2) 0.0037(14) 0.0054(16) 0.0002(14)
C6 0.032(2) 0.0197(17) 0.0297(18) -0.0009(13) 0.0093(15) -0.0013(13)
C7 0.032(2) 0.0255(18) 0.040(2) 0.0039(15) 0.0189(16) -0.0010(14)
C8 0.070(3) 0.048(3) 0.069(3) 0.007(2) 0.052(3) 0.006(2)
C9 0.033(2) 0.049(3) 0.061(3) 0.007(2) 0.015(2) -0.0133(19)
C10 0.044(3) 0.0255(19) 0.069(3) 0.0131(19) 0.029(2) -0.0018(16)
C11 0.043(2) 0.031(2) 0.044(2) -0.0049(16) 0.0264(19) 0.0050(16)
C12 0.088(4) 0.065(3) 0.038(2) -0.001(2) 0.032(3) 0.021(3)
C13 0.048(3) 0.032(2) 0.052(2) -0.0108(18) 0.024(2) 0.0049(17)
C14 0.078(4) 0.055(3) 0.111(5) -0.014(3) 0.078(4) -0.010(3)
C15 0.047(2) 0.0316(19) 0.039(2) 0.0031(15) 0.0288(19) -0.0038(16)
C16 0.063(3) 0.037(2) 0.053(3) 0.0076(19) 0.035(2) -0.011(2)
C17 0.075(4) 0.059(3) 0.088(4) 0.020(3) 0.066(3) 0.017(3)
C18 0.094(4) 0.060(3) 0.040(2) -0.006(2) 0.044(3) -0.020(3)
C19 0.031(2) 0.0213(16) 0.0322(18) 0.0009(13) 0.0117(15) 0.0043(13)
C20 0.049(3) 0.050(3) 0.048(3) -0.002(2) 0.001(2) 0.024(2)
C21 0.057(3) 0.043(2) 0.081(3) 0.006(2) 0.051(3) 0.007(2)
C22 0.048(3) 0.0247(19) 0.057(3) -0.0064(17) 0.025(2) 0.0045(17)
C23 0.042(2) 0.0160(15) 0.041(2) -0.0028(15) 0.0187(17) -0.0019(15)

loop_
_atom_type_symbol
_atom_type_description
_atom_type_scat_dispersion_real
_atom_type_scat_dispersion_imag
_atom_type_scat_source
C C 0.0033 0.0016
;
International Tables for Crystallography
(Vol. C, Tables 4.2.6.8 and 6.1.1.4)
;
H H 0.0000 0.0000
;
International Tables for Crystallography
(Vol. C, Table 6.1.1.4)
;
N N 0.0061 0.0033
;
International Tables for Crystallography
(Vol. C, Tables 4.2.6.8 and 6.1.1.4)
;
O O 0.0106 0.0060
;
International Tables for Crystallography
(Vol. C, Tables 4.2.6.8 and 6.1.1.4)
;
P P 0.1023 0.0942
;
International Tables for Crystallography
(Vol. C, Tables 4.2.6.8 and 6.1.1.4)
;
Rh Rh -1.1178 0.9187
;
International Tables for Crystallography
(Vol. C, Tables 4.2.6.8 and 6.1.1.4)
;

loop_
_geom_angle_atom_site_label_1
_geom_angle_atom_site_label_2
_geom_angle_atom_site_label_3
_geom_angle
C23 Rh1 N1 179.22(13)
C23 Rh1 P2 98.11(11)
N1 Rh1 P2 81.35(7)
C23 Rh1 P1 99.37(11)
N1 Rh1 P1 81.23(7)
P2 Rh1 P1 161.44(3)
C5 P1 C7 103.44(17)
C5 P1 C11 104.71(19)
C7 P1 C11 112.75(17)
C5 P1 Rh1 103.46(11)
C7 P1 Rh1 117.61(11)
C11 P1 Rh1 112.98(12)
C6 P2 C15 103.58(18)
C6 P2 C19 104.49(16)
C15 P2 C19 112.65(17)
C6 P2 Rh1 102.93(11)
C15 P2 Rh1 112.65(12)
C19 P2 Rh1 118.46(12)
C1 N1 C4 107.6(3)
C1 N1 Rh1 126.2(2)
C4 N1 Rh1 125.3(2)
C2 C1 N1 109.4(3)
C2 C1 C5 132.7(3)
N1 C1 C5 117.8(3)
C1 C2 C3 107.1(3)
C1 C2 H2 126.5
C3 C2 H2 126.5
C4 C3 C2 106.7(3)
C4 C3 H3 126.7
C2 C3 H3 126.7
C3 C4 N1 109.2(3)
C3 C4 C6 132.9(3)
N1 C4 C6 117.8(3)
C1 C5 P1 109.6(2)
C1 C5 H5A 109.8
P1 C5 H5A 109.8
C1 C5 H5B 109.8
P1 C5 H5B 109.8
H5A C5 H5B 108.2
C4 C6 P2 108.9(2)
C4 C6 H6A 109.9
P2 C6 H6A 109.9
C4 C6 H6B 109.9
P2 C6 H6B 109.9
H6A C6 H6B 108.3
C10 C7 C8 108.9(3)
C10 C7 C9 109.0(3)
C8 C7 C9 109.2(4)
C10 C7 P1 115.0(3)
C8 C7 P1 105.1(3)
C9 C7 P1 109.4(3)
C7 C8 H8A 109.5
C7 C8 H8B 109.5
H8A C8 H8B 109.5
C7 C8 H8C 109.5
H8A C8 H8C 109.5
H8B C8 H8C 109.5
C7 C9 H9A 109.5
C7 C9 H9B 109.5
H9A C9 H9B 109.5
C7 C9 H9C 109.5
H9A C9 H9C 109.5
H9B C9 H9C 109.5
C7 C10 H10A 109.5
C7 C10 H10B 109.5
H10A C10 H10B 109.5
C7 C10 H10C 109.5
H10A C10 H10C 109.5
H10B C10 H10C 109.5
C12 C11 C14 108.7(4)
C12 C11 C13 109.6(4)
C14 C11 C13 108.0(3)
C12 C11 P1 110.5(3)
C14 C11 P1 105.0(3)
C13 C11 P1 114.8(3)
C11 C12 H12A 109.5
C11 C12 H12B 109.5
H12A C12 H12B 109.5
C11 C12 H12C 109.5
H12A C12 H12C 109.5
H12B C12 H12C 109.5
C11 C13 H13A 109.5
C11 C13 H13B 109.5
H13A C13 H13B 109.5
C11 C13 H13C 109.5
H13A C13 H13C 109.5
H13B C13 H13C 109.5
C11 C14 H14A 109.5
C11 C14 H14B 109.5
H14A C14 H14B 109.5
C11 C14 H14C 109.5
H14A C14 H14C 109.5
H14B C14 H14C 109.5
C18 C15 C16 109.7(3)
C18 C15 C17 107.8(4)
C16 C15 C17 108.5(4)
C18 C15 P2 109.6(3)
C16 C15 P2 115.1(3)
C17 C15 P2 105.7(3)
C15 C16 H16A 109.5
C15 C16 H16B 109.5
H16A C16 H16B 109.5
C15 C16 H16C 109.5
H16A C16 H16C 109.5
H16B C16 H16C 109.5
C15 C17 H17A 109.5
C15 C17 H17B 109.5
H17A C17 H17B 109.5
C15 C17 H17C 109.5
H17A C17 H17C 109.5
H17B C17 H17C 109.5
C15 C18 H18A 109.5
C15 C18 H18B 109.5
H18A C18 H18B 109.5
C15 C18 H18C 109.5
H18A C18 H18C 109.5
H18B C18 H18C 109.5
C22 C19 C21 109.0(3)
C22 C19 C20 108.3(3)
C21 C19 C20 109.0(4)
C22 C19 P2 114.6(3)
C21 C19 P2 105.8(2)
C20 C19 P2 110.0(3)
C19 C20 H20A 109.5
C19 C20 H20B 109.5
H20A C20 H20B 109.5
C19 C20 H20C 109.5
H20A C20 H20C 109.5
H20B C20 H20C 109.5
C19 C21 H21A 109.5
C19 C21 H21B 109.5
H21A C21 H21B 109.5
C19 C21 H21C 109.5
H21A C21 H21C 109.5
H21B C21 H21C 109.5
C19 C22 H22A 109.5
C19 C22 H22B 109.5
H22A C22 H22B 109.5
C19 C22 H22C 109.5
H22A C22 H22C 109.5
H22B C22 H22C 109.5
O1 C23 Rh1 178.4(4)

loop_
_geom_bond_atom_site_label_1
_geom_bond_atom_site_label_2
_geom_bond_distance
Rh1 C23 1.803(4)
Rh1 N1 2.018(3)
Rh1 P2 2.3210(9)
Rh1 P1 2.3234(8)
P1 C5 1.858(4)
P1 C7 1.875(4)
P1 C11 1.878(4)
P2 C6 1.853(3)
P2 C15 1.877(4)
P2 C19 1.879(4)
O1 C23 1.174(5)
N1 C1 1.372(4)
N1 C4 1.380(4)
C1 C2 1.368(5)
C1 C5 1.497(5)
C2 C3 1.425(5)
C2 H2 0.9500
C3 C4 1.372(5)
C3 H3 0.9500
C4 C6 1.491(4)
C5 H5A 0.9900
C5 H5B 0.9900
C6 H6A 0.9900
C6 H6B 0.9900
C7 C10 1.523(5)
C7 C8 1.529(5)
C7 C9 1.532(6)
C8 H8A 0.9800
C8 H8B 0.9800
C8 H8C 0.9800
C9 H9A 0.9800
C9 H9B 0.9800
C9 H9C 0.9800
C10 H10A 0.9800
C10 H10B 0.9800
C10 H10C 0.9800
C11 C12 1.512(6)
C11 C14 1.530(6)
C11 C13 1.538(5)
C12 H12A 0.9800
C12 H12B 0.9800
C12 H12C 0.9800
C13 H13A 0.9800
C13 H13B 0.9800
C13 H13C 0.9800
C14 H14A 0.9800
C14 H14B 0.9800
C14 H14C 0.9800
C15 C18 1.527(6)
C15 C16 1.528(5)
C15 C17 1.533(6)
C16 H16A 0.9800
C16 H16B 0.9800
C16 H16C 0.9800
C17 H17A 0.9800
C17 H17B 0.9800
C17 H17C 0.9800
C18 H18A 0.9800
C18 H18B 0.9800
C18 H18C 0.9800
C19 C22 1.523(5)
C19 C21 1.525(5)
C19 C20 1.534(5)
C20 H20A 0.9800
C20 H20B 0.9800
C20 H20C 0.9800
C21 H21A 0.9800
C21 H21B 0.9800
C21 H21C 0.9800
C22 H22A 0.9800
C22 H22B 0.9800
C22 H22C 0.9800

loop_
_geom_torsion_atom_site_label_1
_geom_torsion_atom_site_label_2
_geom_torsion_atom_site_label_3
_geom_torsion_atom_site_label_4
_geom_torsion
C4 N1 C1 C2 -0.2(4)
Rh1 N1 C1 C2 169.2(2)
C4 N1 C1 C5 177.1(3)
Rh1 N1 C1 C5 -13.4(4)
N1 C1 C2 C3 -0.1(4)
C5 C1 C2 C3 -176.9(4)
C1 C2 C3 C4 0.4(4)
C2 C3 C4 N1 -0.5(4)
C2 C3 C4 C6 174.8(3)
C1 N1 C4 C3 0.5(4)
Rh1 N1 C4 C3 -169.1(2)
C1 N1 C4 C6 -175.7(3)
Rh1 N1 C4 C6 14.8(4)
C2 C1 C5 P1 -168.9(3)
N1 C1 C5 P1 14.5(4)
C7 P1 C5 C1 -133.0(3)
C11 P1 C5 C1 108.7(3)
Rh1 P1 C5 C1 -9.9(3)
C3 C4 C6 P2 163.5(3)
N1 C4 C6 P2 -21.5(4)
C15 P2 C6 C4 -99.4(3)
C19 P2 C6 C4 142.5(2)
Rh1 P2 C6 C4 18.1(2)
C5 P1 C7 C10 -47.3(3)
C11 P1 C7 C10 65.2(3)
Rh1 P1 C7 C10 -160.6(3)
C5 P1 C7 C8 72.4(3)
C11 P1 C7 C8 -175.1(3)
Rh1 P1 C7 C8 -40.9(3)
C5 P1 C7 C9 -170.5(3)
C11 P1 C7 C9 -57.9(3)
Rh1 P1 C7 C9 76.3(3)
C5 P1 C11 C12 -169.6(3)
C7 P1 C11 C12 78.6(4)
Rh1 P1 C11 C12 -57.7(3)
C5 P1 C11 C14 -52.6(3)
C7 P1 C11 C14 -164.3(3)
Rh1 P1 C11 C14 59.3(3)
C5 P1 C11 C13 65.9(3)
C7 P1 C11 C13 -45.9(4)
Rh1 P1 C11 C13 177.8(3)
C6 P2 C15 C18 168.1(3)
C19 P2 C15 C18 -79.5(3)
Rh1 P2 C15 C18 57.6(3)
C6 P2 C15 C16 -67.6(3)
C19 P2 C15 C16 44.7(4)
Rh1 P2 C15 C16 -178.1(3)
C6 P2 C15 C17 52.1(3)
C19 P2 C15 C17 164.4(3)
Rh1 P2 C15 C17 -58.4(3)
C6 P2 C19 C22 44.3(3)
C15 P2 C19 C22 -67.5(3)
Rh1 P2 C19 C22 158.0(2)
C6 P2 C19 C21 -75.9(3)
C15 P2 C19 C21 172.4(3)
Rh1 P2 C19 C21 37.9(3)
C6 P2 C19 C20 166.5(3)
C15 P2 C19 C20 54.8(3)
Rh1 P2 C19 C20 -79.7(3)
